data_4107206
loop_
_publ_author_name
'Katsunori Suzuki'
'Tsukasa Matsuo'
'Daisuke Hashizume'
'Kohei Tamao'

_publ_section_title
;
 Room-Temperature Dissociation of 1,2-Dibromodisilenes to Bromosilylenes
;
_journal_name_full 'Journal of the American Chemical Society'
_journal_page_first 19710
_journal_page_last 19713
_journal_paper_doi 10.1021/ja209736d
_journal_volume 133
_journal_year 2011
_chemical_formula_moiety 'C56 H90 Br2 Si2'
_chemical_formula_sum 'C56 H90 Br2 Si2'
_chemical_formula_weight 979.28
_chemical_name_systematic
;
 ?
;
_space_group_IT_number 2
_symmetry_cell_setting triclinic
_symmetry_space_group_name_Hall '-P 1'
_symmetry_space_group_name_H-M 'P -1'
_atom_sites_solution_hydrogens difmap
_atom_sites_solution_primary direct
_atom_sites_solution_secondary difmap
_audit_creation_method SHELXL-97
_cell_angle_alpha 100.705(2)
_cell_angle_beta 101.795(3)
_cell_angle_gamma 97.157(3)
_cell_formula_units_Z 1
_cell_length_a 7.9767(13)
_cell_length_b 13.028(2)
_cell_length_c 13.623(3)
_cell_measurement_reflns_used 4550
_cell_measurement_temperature 200
_cell_measurement_theta_max 32.5607
_cell_measurement_theta_min 2.4804
_cell_volume 1342.1(4)
_computing_cell_refinement 'CrystalClear (Rigaku/MSC Inc., 2005)'
_computing_data_collection 'CrystalClear (Rigaku/MSC Inc., 2005)'
_computing_data_reduction 'CrystalClear (Rigaku/MSC Inc., 2005)'
_computing_molecular_graphics 'ORTEP-3 for Windows (Farrugia, 1997)'
_computing_publication_material 'SHELXL-97 (Sheldrick, 2008)'
_computing_structure_refinement 'SHELXL-97 (Sheldrick, 2008)'
_computing_structure_solution 'SIR-2004 (Burla et al., 2005)'
_diffrn_ambient_temperature 200
_diffrn_detector_area_resol_mean 7.31
_diffrn_measured_fraction_theta_full 0.996
_diffrn_measured_fraction_theta_max 0.996
_diffrn_measurement_details
;
scan:
        Number of images: 360
                   Slice: -70.0000 - 110.0000
             Image width: 0.5000
                Exp time: 1.0000
           Rotation axis: Omega
                   Omega: 0.0000
                     Chi: 50.0000
                     Phi: 270.0000
                     XTD: 40.0947
                  2theta: 20.0722
scan:
        Number of images: 360
                   Slice: -70.0000 - 110.0000
             Image width: 0.5000
                Exp time: 1.0000
           Rotation axis: Omega
                   Omega: 0.0000
                     Chi: 50.0000
                     Phi: 90.0000
                     XTD: 40.0947
                  2theta: 20.0722
scan:
        Number of images: 360
                   Slice: -70.0000 - 110.0000
             Image width: 0.5000
                Exp time: 1.0000
           Rotation axis: Omega
                   Omega: 0.0000
                     Chi: 50.0000
                     Phi: 45.0000
                     XTD: 40.0947
                  2theta: 20.0722
scan:
        Number of images: 360
                   Slice: -70.0000 - 110.0000
             Image width: 0.5000
                Exp time: 1.0000
           Rotation axis: Omega
                   Omega: 0.0000
                     Chi: 30.0000
                     Phi: 270.0000
                     XTD: 40.0947
                  2theta: 20.0722
scan:
        Number of images: 360
                   Slice: -70.0000 - 110.0000
             Image width: 0.5000
                Exp time: 1.0000
           Rotation axis: Omega
                   Omega: 0.0000
                     Chi: 0.0000
                     Phi: 0.0000
                     XTD: 40.0947
                  2theta: 20.0722
;
_diffrn_measurement_device_type 'Rigaku AFC-8 with Saturn70 CCD'
_diffrn_measurement_method \w-scan
_diffrn_orient_matrix_type d*Trek
_diffrn_orient_matrix_UB_11 -0.1221
_diffrn_orient_matrix_UB_12 -0.0310
_diffrn_orient_matrix_UB_13 0.0317
_diffrn_orient_matrix_UB_21 0.0037
_diffrn_orient_matrix_UB_22 -0.0788
_diffrn_orient_matrix_UB_23 -0.0079
_diffrn_orient_matrix_UB_31 0.0059
_diffrn_orient_matrix_UB_32 -0.0239
_diffrn_orient_matrix_UB_33 0.0728
_diffrn_radiation_monochromator confocal
_diffrn_radiation_source 'fine-focus rotating anode'
_diffrn_radiation_type MoK\a
_diffrn_radiation_wavelength 0.71073
_diffrn_reflns_av_R_equivalents 0.0452
_diffrn_reflns_av_sigmaI/netI 0.0439
_diffrn_reflns_limit_h_max 10
_diffrn_reflns_limit_h_min -11
_diffrn_reflns_limit_k_max 18
_diffrn_reflns_limit_k_min -18
_diffrn_reflns_limit_l_max 19
_diffrn_reflns_limit_l_min -19
_diffrn_reflns_number 34822
_diffrn_reflns_theta_full 30.01
_diffrn_reflns_theta_max 30.01
_diffrn_reflns_theta_min 2.48
_diffrn_source_current 24
_diffrn_source_power 1.2
_diffrn_source_voltage 50
_diffrn_standards_number 0
_exptl_absorpt_coefficient_mu 1.589
_exptl_absorpt_correction_T_max 0.8606
_exptl_absorpt_correction_T_min 0.6411
_exptl_absorpt_correction_type numerical
_exptl_absorpt_process_details
;
 Numabs
;
_exptl_crystal_colour yellow
_exptl_crystal_density_diffrn 1.212
_exptl_crystal_description plate
_exptl_crystal_F_000 524
_exptl_crystal_size_max 0.47
_exptl_crystal_size_mid 0.20
_exptl_crystal_size_min 0.13
_refine_diff_density_max 0.596
_refine_diff_density_min -0.452
_refine_diff_density_rms 0.058
_refine_ls_extinction_method none
_refine_ls_goodness_of_fit_ref 1.026
_refine_ls_hydrogen_treatment constr
_refine_ls_matrix_type full
_refine_ls_number_parameters 299
_refine_ls_number_reflns 7804
_refine_ls_number_restraints 6
_refine_ls_restrained_S_all 1.027
_refine_ls_R_factor_all 0.0556
_refine_ls_R_factor_gt 0.0386
_refine_ls_shift/su_max 0.001
_refine_ls_shift/su_mean 0.000
_refine_ls_structure_factor_coef Fsqd
_refine_ls_weighting_details 'calc w=1/[\s^2^(Fo^2^)+(0.0555P)^2^] where P=(Fo^2^+2Fc^2^)/3'
_refine_ls_weighting_scheme calc
_refine_ls_wR_factor_gt 0.0941
_refine_ls_wR_factor_ref 0.1030
_reflns_number_gt 5676
_reflns_number_total 7804
_reflns_threshold_expression I>2\s(I)
_cod_data_source_file ja209736d_si_002.cif
_cod_data_source_block Dibromodisilene
_cod_database_code 4107206

loop_
_symmetry_equiv_pos_as_xyz
'x, y, z'
'-x, -y, -z'

loop_
_atom_site_label
_atom_site_type_symbol
_atom_site_fract_x
_atom_site_fract_y
_atom_site_fract_z
_atom_site_U_iso_or_equiv
_atom_site_adp_type
_atom_site_occupancy
_atom_site_symmetry_multiplicity
_atom_site_calc_flag
_atom_site_refinement_flags
_atom_site_disorder_assembly
_atom_site_disorder_group
Br1 Br 0.80378(2) 0.414956(15) 0.512305(16) 0.04119(8) Uani 1 1 d . . .
Si1 Si 0.52050(6) 0.42019(3) 0.46987(4) 0.02643(11) Uani 1 1 d . . .
C1 C 0.3962(2) 0.32796(12) 0.34535(12) 0.0246(3) Uani 1 1 d . . .
C2 C 0.3907(2) 0.34550(13) 0.24513(13) 0.0288(4) Uani 1 1 d . . .
C3 C 0.4731(3) 0.44148(14) 0.21013(14) 0.0355(4) Uani 1 1 d . . .
C4 C 0.4402(3) 0.40070(16) 0.09192(14) 0.0450(5) Uani 1 1 d . . .
H4A H 0.4066 0.4573 0.0563 0.054 Uiso 1 1 calc R . .
H4B H 0.5474 0.3806 0.0738 0.054 Uiso 1 1 calc R . .
C5 C 0.2922(3) 0.30308(16) 0.05793(15) 0.0457(5) Uani 1 1 d . . .
C6 C 0.2893(2) 0.27085(14) 0.15917(14) 0.0344(4) Uani 1 1 d . . .
C7 C 0.1912(2) 0.18000(14) 0.16918(15) 0.0372(4) Uani 1 1 d . . .
H7 H 0.1224 0.1307 0.1100 0.045 Uiso 1 1 calc R . .
C8 C 0.1942(2) 0.16163(13) 0.26597(14) 0.0298(4) Uani 1 1 d . A .
C9 C 0.08638(18) 0.06913(13) 0.28970(15) 0.0358(4) Uani 1 1 d D . .
C10 C 0.1696(2) 0.07927(13) 0.40452(15) 0.0333(4) Uani 1 1 d . A .
H10A H 0.2493 0.0273 0.4123 0.040 Uiso 1 1 calc R . .
H10B H 0.0782 0.0644 0.4418 0.040 Uiso 1 1 calc R . .
C11 C 0.2721(2) 0.19393(12) 0.45025(13) 0.0272(3) Uani 1 1 d . . .
C12 C 0.2960(2) 0.23294(12) 0.35349(13) 0.0242(3) Uani 1 1 d . A .
C13 C 0.6690(3) 0.47783(16) 0.25826(16) 0.0435(5) Uani 1 1 d . . .
H13A H 0.7111 0.5364 0.2277 0.052 Uiso 1 1 calc R . .
H13B H 0.6841 0.5070 0.3326 0.052 Uiso 1 1 calc R . .
C14 C 0.7838(3) 0.3940(2) 0.2460(2) 0.0608(7) Uani 1 1 d . . .
H14A H 0.7339 0.3307 0.2660 0.091 Uiso 1 1 calc R . .
H14B H 0.9003 0.4216 0.2898 0.091 Uiso 1 1 calc R . .
H14C H 0.7913 0.3756 0.1741 0.091 Uiso 1 1 calc R . .
C15 C 0.3723(3) 0.53290(15) 0.23578(15) 0.0424(5) Uani 1 1 d . . .
H15A H 0.2467 0.5053 0.2081 0.051 Uiso 1 1 calc R . .
H15B H 0.3919 0.5538 0.3114 0.051 Uiso 1 1 calc R . .
C16 C 0.4173(4) 0.63252(18) 0.1956(2) 0.0640(7) Uani 1 1 d . . .
H16A H 0.3504 0.6862 0.2197 0.096 Uiso 1 1 calc R . .
H16B H 0.3885 0.6148 0.1203 0.096 Uiso 1 1 calc R . .
H16C H 0.5417 0.6604 0.2211 0.096 Uiso 1 1 calc R . .
C17 C 0.3318(4) 0.2140(2) -0.02087(18) 0.0659(8) Uani 1 1 d . . .
H17A H 0.2293 0.1567 -0.0435 0.079 Uiso 1 1 calc R . .
H17B H 0.3463 0.2424 -0.0817 0.079 Uiso 1 1 calc R . .
C18 C 0.4896(5) 0.1658(2) 0.0147(3) 0.0918(11) Uani 1 1 d . . .
H18A H 0.4786 0.1380 0.0755 0.138 Uiso 1 1 calc R . .
H18B H 0.5940 0.2201 0.0319 0.138 Uiso 1 1 calc R . .
H18C H 0.4989 0.1080 -0.0403 0.138 Uiso 1 1 calc R . .
C19 C 0.1138(3) 0.3307(2) 0.01545(18) 0.0611(7) Uani 1 1 d . . .
H19A H 0.0250 0.2667 0.0037 0.073 Uiso 1 1 calc R . .
H19B H 0.0884 0.3854 0.0688 0.073 Uiso 1 1 calc R . .
C20 C 0.0935(4) 0.3712(3) -0.0843(2) 0.0923(11) Uani 1 1 d . . .
H20A H -0.0220 0.3905 -0.1022 0.138 Uiso 1 1 calc R . .
H20B H 0.1072 0.3154 -0.1398 0.138 Uiso 1 1 calc R . .
H20C H 0.1825 0.4336 -0.0748 0.138 Uiso 1 1 calc R . .
C21 C 0.0946(3) -0.03873(15) 0.22229(18) 0.0487(5) Uani 1 1 d . A .
H21A H 0.0325 -0.0955 0.2474 0.058 Uiso 1 1 calc R . .
H21B H 0.0305 -0.0416 0.1512 0.058 Uiso 1 1 calc R . .
C22 C 0.2730(3) -0.06316(19) 0.2188(2) 0.0655(7) Uani 1 1 d . . .
H22A H 0.3324 -0.0713 0.2867 0.098 Uiso 1 1 calc R A .
H22B H 0.3399 -0.0051 0.1993 0.098 Uiso 1 1 calc R . .
H22C H 0.2628 -0.1291 0.1682 0.098 Uiso 1 1 calc R . .
C23A C -0.1042(2) 0.0857(3) 0.2615(3) 0.0411(8) Uani 0.674(3) 1 d PD A 1
H23A H -0.1133 0.1563 0.3000 0.049 Uiso 0.674(3) 1 calc PR A 1
H23B H -0.1356 0.0861 0.1874 0.049 Uiso 0.674(3) 1 calc PR A 1
C24A C -0.2364(4) 0.0024(3) 0.2834(3) 0.0567(8) Uani 0.674(3) 1 d PD A 1
H24A H -0.1971 -0.0068 0.3537 0.085 Uiso 0.674(3) 1 calc PR A 1
H24B H -0.2471 -0.0651 0.2349 0.085 Uiso 0.674(3) 1 calc PR A 1
H24C H -0.3495 0.0258 0.2755 0.085 Uiso 0.674(3) 1 calc PR A 1
C23B C -0.0980(5) 0.0879(8) 0.2973(4) 0.0411(8) Uani 0.326(3) 1 d PD A 2
H23C H -0.1542 0.0282 0.3213 0.049 Uiso 0.326(3) 1 calc PR A 2
H23D H -0.0879 0.1532 0.3500 0.049 Uiso 0.326(3) 1 calc PR A 2
C24B C -0.2162(6) 0.0985(6) 0.1973(5) 0.0567(8) Uani 0.326(3) 1 d PD A 2
H24D H -0.2272 0.0344 0.1442 0.085 Uiso 0.326(3) 1 calc PR A 2
H24E H -0.1660 0.1602 0.1749 0.085 Uiso 0.326(3) 1 calc PR A 2
H24F H -0.3313 0.1076 0.2088 0.085 Uiso 0.326(3) 1 calc PR A 2
C25 C 0.4444(2) 0.19124(14) 0.52499(14) 0.0338(4) Uani 1 1 d . A .
H25A H 0.4968 0.2649 0.5615 0.041 Uiso 1 1 calc R . .
H25B H 0.4177 0.1519 0.5770 0.041 Uiso 1 1 calc R . .
C26 C 0.5786(3) 0.14134(16) 0.47652(18) 0.0448(5) Uani 1 1 d . . .
H26A H 0.6843 0.1460 0.5296 0.067 Uiso 1 1 calc R A .
H26B H 0.6062 0.1791 0.4244 0.067 Uiso 1 1 calc R . .
H26C H 0.5319 0.0668 0.4442 0.067 Uiso 1 1 calc R . .
C27 C 0.1608(2) 0.26364(13) 0.50544(14) 0.0310(4) Uani 1 1 d . A .
H27A H 0.2250 0.3373 0.5271 0.037 Uiso 1 1 calc R . .
H27B H 0.0524 0.2640 0.4550 0.037 Uiso 1 1 calc R . .
C28 C 0.1119(3) 0.23124(16) 0.59873(16) 0.0438(5) Uani 1 1 d . . .
H28A H 0.0480 0.2830 0.6297 0.066 Uiso 1 1 calc R A .
H28B H 0.2175 0.2287 0.6490 0.066 Uiso 1 1 calc R . .
H28C H 0.0385 0.1611 0.5776 0.066 Uiso 1 1 calc R . .

loop_
_atom_site_aniso_label
_atom_site_aniso_U_11
_atom_site_aniso_U_22
_atom_site_aniso_U_33
_atom_site_aniso_U_23
_atom_site_aniso_U_13
_atom_site_aniso_U_12
Br1 0.02606(11) 0.04245(13) 0.05450(14) 0.01033(9) 0.00762(8) 0.00703(8)
Si1 0.0255(2) 0.0215(2) 0.0295(2) 0.00098(18) 0.00465(18) 0.00293(18)
C1 0.0262(8) 0.0189(7) 0.0269(8) 0.0016(6) 0.0069(6) 0.0014(6)
C2 0.0316(9) 0.0248(8) 0.0280(9) 0.0017(6) 0.0094(7) -0.0010(7)
C3 0.0473(11) 0.0301(9) 0.0258(9) 0.0040(7) 0.0125(8) -0.0091(8)
C4 0.0610(13) 0.0421(11) 0.0258(9) 0.0018(8) 0.0149(9) -0.0135(10)
C5 0.0568(13) 0.0454(11) 0.0264(9) 0.0023(8) 0.0100(9) -0.0150(10)
C6 0.0392(10) 0.0323(9) 0.0271(9) 0.0012(7) 0.0084(7) -0.0037(8)
C7 0.0412(10) 0.0294(9) 0.0316(10) -0.0021(7) 0.0031(8) -0.0070(8)
C8 0.0283(9) 0.0211(8) 0.0359(9) 0.0038(7) 0.0043(7) -0.0018(7)
C9 0.0336(10) 0.0238(8) 0.0449(11) 0.0063(8) 0.0050(8) -0.0049(7)
C10 0.0360(10) 0.0215(8) 0.0419(10) 0.0088(7) 0.0095(8) -0.0001(7)
C11 0.0289(9) 0.0206(7) 0.0334(9) 0.0082(7) 0.0093(7) 0.0026(6)
C12 0.0236(8) 0.0194(7) 0.0302(8) 0.0052(6) 0.0073(6) 0.0041(6)
C13 0.0475(12) 0.0422(11) 0.0355(10) 0.0029(8) 0.0161(9) -0.0147(9)
C14 0.0458(13) 0.0747(17) 0.0536(14) -0.0085(12) 0.0215(11) -0.0042(12)
C15 0.0628(13) 0.0326(10) 0.0311(10) 0.0108(8) 0.0098(9) 0.0015(9)
C16 0.0949(19) 0.0408(12) 0.0527(15) 0.0207(11) 0.0080(13) -0.0020(12)
C17 0.0843(18) 0.0606(15) 0.0383(13) -0.0132(11) 0.0262(12) -0.0251(14)
C18 0.112(3) 0.0679(18) 0.087(2) -0.0254(16) 0.054(2) -0.0015(18)
C19 0.0653(15) 0.0757(17) 0.0381(12) 0.0242(12) 0.0043(11) -0.0089(13)
C20 0.100(2) 0.119(3) 0.0535(17) 0.0470(18) -0.0010(16) -0.008(2)
C21 0.0570(13) 0.0256(9) 0.0541(14) 0.0011(9) 0.0056(10) -0.0045(9)
C22 0.0685(16) 0.0418(13) 0.0784(19) -0.0052(12) 0.0116(14) 0.0165(12)
C23A 0.0363(12) 0.0435(12) 0.037(2) 0.0089(19) 0.0000(13) -0.0032(10)
C24A 0.0389(16) 0.0598(19) 0.067(2) 0.0100(16) 0.0135(14) -0.0052(14)
C23B 0.0363(12) 0.0435(12) 0.037(2) 0.0089(19) 0.0000(13) -0.0032(10)
C24B 0.0389(16) 0.0598(19) 0.067(2) 0.0100(16) 0.0135(14) -0.0052(14)
C25 0.0358(10) 0.0269(9) 0.0379(10) 0.0130(7) 0.0037(8) 0.0009(7)
C26 0.0346(10) 0.0354(10) 0.0664(15) 0.0171(10) 0.0078(9) 0.0109(8)
C27 0.0349(9) 0.0256(8) 0.0374(10) 0.0094(7) 0.0162(8) 0.0069(7)
C28 0.0414(11) 0.0478(12) 0.0461(12) 0.0126(9) 0.0192(9) 0.0039(9)

loop_
_atom_type_symbol
_atom_type_description
_atom_type_scat_dispersion_real
_atom_type_scat_dispersion_imag
_atom_type_scat_source
C C 0.0033 0.0016 'International Tables Vol C Tables 4.2.6.8 and 6.1.1.4'
H H 0.0000 0.0000 'International Tables Vol C Tables 4.2.6.8 and 6.1.1.4'
Br Br -0.2901 2.4595 'International Tables Vol C Tables 4.2.6.8 and 6.1.1.4'
Si Si 0.0817 0.0704 'International Tables Vol C Tables 4.2.6.8 and 6.1.1.4'

loop_
_geom_angle_atom_site_label_1
_geom_angle_atom_site_label_2
_geom_angle_atom_site_label_3
_geom_angle
_geom_angle_site_symmetry_1
_geom_angle_site_symmetry_3
C1 Si1 Si1 126.86(6) . 2_666
C1 Si1 Br1 115.35(5) . .
Si1 Si1 Br1 108.59(3) 2_666 .
C2 C1 C12 117.24(14) . .
C2 C1 Si1 126.23(12) . .
C12 C1 Si1 116.52(12) . .
C6 C2 C1 120.09(15) . .
C6 C2 C3 109.49(15) . .
C1 C2 C3 130.32(14) . .
C2 C3 C13 114.36(16) . .
C2 C3 C15 107.64(15) . .
C13 C3 C15 110.33(15) . .
C2 C3 C4 102.86(14) . .
C13 C3 C4 110.60(16) . .
C15 C3 C4 110.81(17) . .
C5 C4 C3 108.67(15) . .
C5 C4 H4A 110.0 . .
C3 C4 H4A 110.0 . .
C5 C4 H4B 110.0 . .
C3 C4 H4B 110.0 . .
H4A C4 H4B 108.3 . .
C6 C5 C19 108.22(17) . .
C6 C5 C17 111.82(19) . .
C19 C5 C17 109.64(19) . .
C6 C5 C4 101.69(15) . .
C19 C5 C4 113.16(19) . .
C17 C5 C4 112.06(18) . .
C7 C6 C2 121.57(17) . .
C7 C6 C5 124.74(16) . .
C2 C6 C5 113.62(15) . .
C8 C7 C6 119.27(16) . .
C8 C7 H7 120.4 . .
C6 C7 H7 120.4 . .
C7 C8 C12 120.98(15) . .
C7 C8 C9 125.44(16) . .
C12 C8 C9 113.52(16) . .
C8 C9 C23B 113.5(4) . .
C8 C9 C23A 106.18(16) . .
C23B C9 C23A 17.7(2) . .
C8 C9 C10 101.40(13) . .
C23B C9 C10 99.6(2) . .
C23A C9 C10 117.27(19) . .
C8 C9 C21 112.92(16) . .
C23B C9 C21 114.9(4) . .
C23A C9 C21 106.1(2) . .
C10 C9 C21 112.91(15) . .
C9 C10 C11 108.98(14) . .
C9 C10 H10A 109.9 . .
C11 C10 H10A 109.9 . .
C9 C10 H10B 109.9 . .
C11 C10 H10B 109.9 . .
H10A C10 H10B 108.3 . .
C12 C11 C25 113.86(14) . .
C12 C11 C27 109.16(13) . .
C25 C11 C27 110.56(15) . .
C12 C11 C10 102.29(14) . .
C25 C11 C10 110.19(14) . .
C27 C11 C10 110.50(14) . .
C8 C12 C1 120.83(15) . .
C8 C12 C11 109.92(14) . .
C1 C12 C11 129.19(14) . .
C14 C13 C3 116.41(17) . .
C14 C13 H13A 108.2 . .
C3 C13 H13A 108.2 . .
C14 C13 H13B 108.2 . .
C3 C13 H13B 108.2 . .
H13A C13 H13B 107.3 . .
C13 C14 H14A 109.5 . .
C13 C14 H14B 109.5 . .
H14A C14 H14B 109.5 . .
C13 C14 H14C 109.5 . .
H14A C14 H14C 109.5 . .
H14B C14 H14C 109.5 . .
C16 C15 C3 116.75(19) . .
C16 C15 H15A 108.1 . .
C3 C15 H15A 108.1 . .
C16 C15 H15B 108.1 . .
C3 C15 H15B 108.1 . .
H15A C15 H15B 107.3 . .
C15 C16 H16A 109.5 . .
C15 C16 H16B 109.5 . .
H16A C16 H16B 109.5 . .
C15 C16 H16C 109.5 . .
H16A C16 H16C 109.5 . .
H16B C16 H16C 109.5 . .
C18 C17 C5 116.6(2) . .
C18 C17 H17A 108.1 . .
C5 C17 H17A 108.1 . .
C18 C17 H17B 108.1 . .
C5 C17 H17B 108.1 . .
H17A C17 H17B 107.3 . .
C17 C18 H18A 109.5 . .
C17 C18 H18B 109.5 . .
H18A C18 H18B 109.5 . .
C17 C18 H18C 109.5 . .
H18A C18 H18C 109.5 . .
H18B C18 H18C 109.5 . .
C20 C19 C5 116.2(2) . .
C20 C19 H19A 108.2 . .
C5 C19 H19A 108.2 . .
C20 C19 H19B 108.2 . .
C5 C19 H19B 108.2 . .
H19A C19 H19B 107.4 . .
C19 C20 H20A 109.5 . .
C19 C20 H20B 109.5 . .
H20A C20 H20B 109.5 . .
C19 C20 H20C 109.5 . .
H20A C20 H20C 109.5 . .
H20B C20 H20C 109.5 . .
C22 C21 C9 116.48(16) . .
C22 C21 H21A 108.2 . .
C9 C21 H21A 108.2 . .
C22 C21 H21B 108.2 . .
C9 C21 H21B 108.2 . .
H21A C21 H21B 107.3 . .
C21 C22 H22A 109.5 . .
C21 C22 H22B 109.5 . .
H22A C22 H22B 109.5 . .
C21 C22 H22C 109.5 . .
H22A C22 H22C 109.5 . .
H22B C22 H22C 109.5 . .
C24A C23A C9 115.0(2) . .
C9 C23A H23A 108.5 . .
C9 C23A H23B 108.5 . .
C24B C23B C9 115.2(3) . .
C24B C23B H23C 108.5 . .
C9 C23B H23C 108.5 . .
C24B C23B H23D 108.5 . .
C9 C23B H23D 108.5 . .
H23C C23B H23D 107.5 . .
C23B C24B H24D 109.5 . .
C23B C24B H24E 109.5 . .
H24D C24B H24E 109.5 . .
C23B C24B H24F 109.5 . .
H24D C24B H24F 109.5 . .
H24E C24B H24F 109.5 . .
C26 C25 C11 115.77(16) . .
C26 C25 H25A 108.3 . .
C11 C25 H25A 108.3 . .
C26 C25 H25B 108.3 . .
C11 C25 H25B 108.3 . .
H25A C25 H25B 107.4 . .
C25 C26 H26A 109.5 . .
C25 C26 H26B 109.5 . .
H26A C26 H26B 109.5 . .
C25 C26 H26C 109.5 . .
H26A C26 H26C 109.5 . .
H26B C26 H26C 109.5 . .
C28 C27 C11 116.55(15) . .
C28 C27 H27A 108.2 . .
C11 C27 H27A 108.2 . .
C28 C27 H27B 108.2 . .
C11 C27 H27B 108.2 . .
H27A C27 H27B 107.3 . .
C27 C28 H28A 109.5 . .
C27 C28 H28B 109.5 . .
H28A C28 H28B 109.5 . .
C27 C28 H28C 109.5 . .
H28A C28 H28C 109.5 . .
H28B C28 H28C 109.5 . .

loop_
_geom_bond_atom_site_label_1
_geom_bond_atom_site_label_2
_geom_bond_distance
_geom_bond_site_symmetry_2
Br1 Si1 2.2279(6) .
Si1 C1 1.8875(16) .
Si1 Si1 2.1795(9) 2_666
C1 C2 1.418(2) .
C1 C12 1.423(2) .
C2 C6 1.402(2) .
C2 C3 1.539(2) .
C3 C13 1.542(3) .
C3 C15 1.545(3) .
C3 C4 1.555(3) .
C4 C5 1.552(3) .
C4 H4A 0.9900 .
C4 H4B 0.9900 .
C5 C6 1.518(3) .
C5 C19 1.535(3) .
C5 C17 1.538(3) .
C6 C7 1.380(3) .
C7 C8 1.379(3) .
C7 H7 0.9500 .
C8 C12 1.396(2) .
C8 C9 1.515(2) .
C9 C23B 1.5409(10) .
C9 C23A 1.5428(10) .
C9 C10 1.543(3) .
C9 C21 1.546(3) .
C10 C11 1.559(2) .
C10 H10A 0.9900 .
C10 H10B 0.9900 .
C11 C12 1.536(2) .
C11 C25 1.542(2) .
C11 C27 1.549(2) .
C13 C14 1.518(3) .
C13 H13A 0.9900 .
C13 H13B 0.9900 .
C14 H14A 0.9800 .
C14 H14B 0.9800 .
C14 H14C 0.9800 .
C15 C16 1.530(3) .
C15 H15A 0.9900 .
C15 H15B 0.9900 .
C16 H16A 0.9800 .
C16 H16B 0.9800 .
C16 H16C 0.9800 .
C17 C18 1.508(4) .
C17 H17A 0.9900 .
C17 H17B 0.9900 .
C18 H18A 0.9800 .
C18 H18B 0.9800 .
C18 H18C 0.9800 .
C19 C20 1.533(3) .
C19 H19A 0.9900 .
C19 H19B 0.9900 .
C20 H20A 0.9800 .
C20 H20B 0.9800 .
C20 H20C 0.9800 .
C21 C22 1.504(3) .
C21 H21A 0.9900 .
C21 H21B 0.9900 .
C22 H22A 0.9800 .
C22 H22B 0.9800 .
C22 H22C 0.9800 .
C23A C24A 1.5302(10) .
C23A H23A 0.9900 .
C23A H23B 0.9900 .
C24A H24A 0.9800 .
C24A H24B 0.9800 .
C24A H24C 0.9800 .
C23B C24B 1.5298(10) .
C23B H23C 0.9900 .
C23B H23D 0.9900 .
C24B H24D 0.9800 .
C24B H24E 0.9800 .
C24B H24F 0.9800 .
C25 C26 1.519(3) .
C25 H25A 0.9900 .
C25 H25B 0.9900 .
C26 H26A 0.9800 .
C26 H26B 0.9800 .
C26 H26C 0.9800 .
C27 C28 1.519(3) .
C27 H27A 0.9900 .
C27 H27B 0.9900 .
C28 H28A 0.9800 .
C28 H28B 0.9800 .
C28 H28C 0.9800 .

loop_
_geom_torsion_atom_site_label_1
_geom_torsion_atom_site_label_2
_geom_torsion_atom_site_label_3
_geom_torsion_atom_site_label_4
_geom_torsion
_geom_torsion_site_symmetry_1
Si1 Si1 C1 C2 63.37(17) 2_666
Br1 Si1 C1 C2 -79.38(15) .
Si1 Si1 C1 C12 -115.25(12) 2_666
Br1 Si1 C1 C12 101.99(12) .
C12 C1 C2 C6 0.1(2) .
Si1 C1 C2 C6 -178.55(14) .
C12 C1 C2 C3 175.78(17) .
Si1 C1 C2 C3 -2.8(3) .
C6 C2 C3 C13 -132.50(17) .
C1 C2 C3 C13 51.4(3) .
C6 C2 C3 C15 104.52(18) .
C1 C2 C3 C15 -71.5(2) .
C6 C2 C3 C4 -12.5(2) .
C1 C2 C3 C4 171.39(19) .
C2 C3 C4 C5 19.0(2) .
C13 C3 C4 C5 141.55(18) .
C15 C3 C4 C5 -95.8(2) .
C3 C4 C5 C6 -18.0(2) .
C3 C4 C5 C19 97.8(2) .
C3 C4 C5 C17 -137.6(2) .
C1 C2 C6 C7 0.9(3) .
C3 C2 C6 C7 -175.64(18) .
C1 C2 C6 C5 177.93(17) .
C3 C2 C6 C5 1.4(2) .
C19 C5 C6 C7 67.9(3) .
C17 C5 C6 C7 -53.0(3) .
C4 C5 C6 C7 -172.7(2) .
C19 C5 C6 C2 -109.0(2) .
C17 C5 C6 C2 130.13(19) .
C4 C5 C6 C2 10.4(2) .
C2 C6 C7 C8 -0.6(3) .
C5 C6 C7 C8 -177.32(19) .
C6 C7 C8 C12 -0.6(3) .
C6 C7 C8 C9 176.38(17) .
C7 C8 C9 C23B -84.4(3) .
C12 C8 C9 C23B 92.8(3) .
C7 C8 C9 C23A -67.3(3) .
C12 C8 C9 C23A 109.9(2) .
C7 C8 C9 C10 169.70(18) .
C12 C8 C9 C10 -13.11(19) .
C7 C8 C9 C21 48.6(2) .
C12 C8 C9 C21 -134.21(17) .
C8 C9 C10 C11 19.36(17) .
C23B C9 C10 C11 -97.2(4) .
C23A C9 C10 C11 -95.7(2) .
C21 C9 C10 C11 140.46(15) .
C9 C10 C11 C12 -18.70(17) .
C9 C10 C11 C25 -140.12(15) .
C9 C10 C11 C27 97.41(16) .
C7 C8 C12 C1 1.6(3) .
C9 C8 C12 C1 -175.74(14) .
C7 C8 C12 C11 179.01(16) .
C9 C8 C12 C11 1.7(2) .
C2 C1 C12 C8 -1.3(2) .
Si1 C1 C12 C8 177.47(13) .
C2 C1 C12 C11 -178.15(16) .
Si1 C1 C12 C11 0.6(2) .
C25 C11 C12 C8 129.33(16) .
C27 C11 C12 C8 -106.60(16) .
C10 C11 C12 C8 10.47(17) .
C25 C11 C12 C1 -53.5(2) .
C27 C11 C12 C1 70.5(2) .
C10 C11 C12 C1 -172.39(16) .
C2 C3 C13 C14 54.3(2) .
C15 C3 C13 C14 175.83(18) .
C4 C3 C13 C14 -61.2(2) .
C2 C3 C15 C16 -172.62(18) .
C13 C3 C15 C16 62.0(2) .
C4 C3 C15 C16 -60.9(2) .
C6 C5 C17 C18 -51.1(3) .
C19 C5 C17 C18 -171.1(2) .
C4 C5 C17 C18 62.3(3) .
C6 C5 C19 C20 176.8(2) .
C17 C5 C19 C20 -61.0(3) .
C4 C5 C19 C20 65.0(3) .
C8 C9 C21 C22 51.7(3) .
C23B C9 C21 C22 -175.9(3) .
C23A C9 C21 C22 167.6(2) .
C10 C9 C21 C22 -62.6(2) .
C8 C9 C23A C24A -177.8(3) .
C23B C9 C23A C24A -60.5(15) .
C10 C9 C23A C24A -65.4(4) .
C21 C9 C23A C24A 61.8(3) .
C8 C9 C23B C24B 65.2(8) .
C23A C9 C23B C24B -3.4(10) .
C10 C9 C23B C24B 172.2(7) .
C21 C9 C23B C24B -66.9(8) .
C12 C11 C25 C26 -46.6(2) .
C27 C11 C25 C26 -169.97(14) .
C10 C11 C25 C26 67.59(19) .
C12 C11 C27 C28 175.42(15) .
C25 C11 C27 C28 -58.6(2) .
C10 C11 C27 C28 63.7(2) .
